data_4129183
loop_
_publ_author_name
'Arczy\'nski, Miros\/law'
'Stanek, Jan'
'Sieklucka, Barbara'
'Dunbar, Kim R.'
'Pinkowicz, Dawid'

_publ_section_title
;
 Site-Selective Photoswitching of Two Distinct Magnetic Chromophores in a
 Propeller-Like Molecule To Achieve Four Different Magnetic States.
;
_journal_name_full 'Journal of the American Chemical Society'
_journal_paper_doi 10.1021/jacs.9b09576
_journal_year 2019
_chemical_formula_moiety 'C144 H128 Fe4 Mo2 N32'
_chemical_formula_sum 'C144 H128 Fe4 Mo2 N32'
_chemical_formula_weight 2722.06
_space_group_crystal_system tetragonal
_space_group_IT_number 88
_space_group_name_Hall '-I 4ad'
_space_group_name_H-M_alt 'I 41/a :2'
_atom_sites_solution_hydrogens geom
_audit_creation_date 2018-08-20
_audit_creation_method
;
Olex2 1.2
(compiled 2017.02.23 svn.r3390 for OlexSys, GUI svn.r5320)
;
_cell_angle_alpha 90
_cell_angle_beta 90
_cell_angle_gamma 90
_cell_formula_units_Z 8
_cell_length_a 23.1624(3)
_cell_length_b 23.1624(3)
_cell_length_c 62.6742(12)
_cell_measurement_reflns_used 19737
_cell_measurement_temperature 30
_cell_measurement_theta_max 28.5014748538
_cell_measurement_theta_min 0.921013522584
_cell_volume 33624.5(9)
_computing_cell_refinement 'DIALS 2theta refinement, DIALS 1.10.2-g9c23cb36c-release'
_computing_data_reduction
;
aimless (Evans, P. R. and Murshudov, G. N., 2013)
ccp4 (Winn, M. D. et al., 2011)
DIALS 1.10.2-g9c23cb36c-release (Winter, G. et al., 2018)
pointless (Evans, P., 2006)
XIA2 0.5.580-g8b4a78df-dials-1.10 (Winter, G., 2010)
;
_computing_molecular_graphics 'Olex2 (Dolomanov et al., 2009)'
_computing_publication_material 'Olex2 (Dolomanov et al., 2009)'
_computing_structure_refinement 'XL (Sheldrick, 2008)'
_computing_structure_solution 'SHELXT 2014/5 (Sheldrick, 2014)'
_diffrn_ambient_temperature 30
_diffrn_measured_fraction_theta_full 0.998
_diffrn_measured_fraction_theta_max 0.956
_diffrn_measurement_device_type 'Fluid Film Devices'
_diffrn_measurement_method 'shutterless scans'
_diffrn_radiation_source 'Diamond Light Source Beamline I19-1'
_diffrn_radiation_type synchrotron
_diffrn_radiation_wavelength 0.6889
_diffrn_reflns_av_R_equivalents 0.1180
_diffrn_reflns_av_unetI/netI 0.1001
_diffrn_reflns_Laue_measured_fraction_full 0.998
_diffrn_reflns_Laue_measured_fraction_max 0.956
_diffrn_reflns_limit_h_max 31
_diffrn_reflns_limit_h_min -29
_diffrn_reflns_limit_k_max 30
_diffrn_reflns_limit_k_min -31
_diffrn_reflns_limit_l_max 85
_diffrn_reflns_limit_l_min -71
_diffrn_reflns_number 148431
_diffrn_reflns_point_group_measured_fraction_full 0.998
_diffrn_reflns_point_group_measured_fraction_max 0.956
_diffrn_reflns_theta_full 24.415
_diffrn_reflns_theta_max 28.680
_diffrn_reflns_theta_min 1.260
_exptl_absorpt_coefficient_mu 0.484
_exptl_absorpt_correction_type empirical
_exptl_absorpt_process_details
;
CCP4 7.0.058: AIMLESS, version 0.7.1 : 27/03/18
Scaling & analysis of unmerged intensities, absorption correction using spherical harmonics
;
_exptl_crystal_density_diffrn 1.075
_exptl_crystal_description block
_exptl_crystal_F_000 11232
_refine_diff_density_max 2.305
_refine_diff_density_min -1.448
_refine_diff_density_rms 0.111
_refine_ls_extinction_method none
_refine_ls_goodness_of_fit_ref 1.107
_refine_ls_hydrogen_treatment constr
_refine_ls_matrix_type full
_refine_ls_number_parameters 836
_refine_ls_number_reflns 22793
_refine_ls_number_restraints 231
_refine_ls_restrained_S_all 1.127
_refine_ls_R_factor_all 0.1629
_refine_ls_R_factor_gt 0.0938
_refine_ls_shift/su_max 0.002
_refine_ls_shift/su_mean 0.000
_refine_ls_structure_factor_coef Fsqd
_refine_ls_weighting_details 'w=1/[\s^2^(Fo^2^)+(0.1654P)^2^] where P=(Fo^2^+2Fc^2^)/3'
_refine_ls_weighting_scheme calc
_refine_ls_wR_factor_gt 0.2746
_refine_ls_wR_factor_ref 0.3118
_reflns_Friedel_coverage 0.000
_reflns_number_gt 11660
_reflns_number_total 22793
_reflns_threshold_expression 'I > 2\s(I)'
_cod_data_source_file ja9b09576_si_003.cif
_cod_data_source_block Fe4Mo2_S_30K_sq
_cod_original_cell_volume 33624.5(11)
_cod_original_sg_symbol_H-M 'I 41/a'
_cod_database_code 4129183
_shelx_shelxl_version_number 2016/6
_shelx_space_group_comment
;
The symmetry employed for this shelxl refinement is uniquely defined
by the following loop, which should always be used as a source of
symmetry information in preference to the above space-group names.
They are only intended as comments.
;
_shelx_estimated_absorpt_t_max 1.0
_shelx_estimated_absorpt_t_min 0.993266000587
_olex2_refinement_description
;
1. Fixed Uiso
 At 1.2 times of:
  All C(H) groups
 At 1.5 times of:
  All C(H,H,H) groups
2. Uiso/Uaniso restraints and constraints
C52 \\sim C51 \\sim C50 \\sim C25 \\sim C26 \\sim C27 \\sim C28 \\sim C61 \\sim
N15 \\sim C57 \\sim C58 \\sim C59 \\sim C59 \\sim C60 \\sim C55 \\sim C65 \\sim
C30 \\sim C64 \\sim C56 \\sim C63 \\sim C37 \\sim C31 \\sim C38 \\sim C62 \\sim
C70 \\sim C70 \\sim C69 \\sim C14: within 2A with sigma of 0.01 and sigma for
terminal atoms of 0.015
N14 \\sim C52 \\sim C51 \\sim C50 \\sim C48 \\sim C49: within 2A with sigma of
0.02 and sigma for terminal atoms of 0.04
Uanis(C69) \\sim Ueq, Uanis(C70) \\sim Ueq: with sigma of 0.01 and sigma for
terminal atoms of 0.02
Uanis(C38) \\sim Ueq, Uanis(C37) \\sim Ueq: with sigma of 0.01 and sigma for
terminal atoms of 0.02
Uanis(C71) \\sim Ueq, Uanis(C40) \\sim Ueq: with sigma of 0.01 and sigma for
terminal atoms of 0.02
Uanis(N14) \\sim Ueq, Uanis(C52) \\sim Ueq, Uanis(C51) \\sim Ueq, Uanis(C50)
\\sim Ueq: with sigma of 0.01 and sigma for terminal atoms of 0.02
3.a Aromatic/amide H refined with riding coordinates:
 C9(H9), C52(H52), C14(H14), C15(H15), C20(H20), C25(H25), C30(H30), C31(H31),
 C36(H36), C41(H41), C46(H46), C47(H47), C57(H57), C62(H62), C63(H63), C68(H68)
3.b Idealised Me refined as rotating group:
 C21(H21A,H21B,H21C), C22(H22A,H22B,H22C), C23(H23A,H23B,H23C), C24(H24A,H24B,
 H24C), C37(H37A,H37B,H37C), C38(H38A,H38B,H38C), C39(H39C,H39A,H39B), C40(H40A,
 H40B,H40C), C53(H53A,H53B,H53C), C54(H54A,H54B,H54C), C55(H55A,H55B,H55C),
 C56(H56A,H56B,H56C), C69(H69A,H69B,H69C), C70(H70A,H70B,H70C), C71(H71A,H71B,
 H71C), C72(H72A,H72B,H72C)
;
_olex2_submission_special_instructions 'No special instructions were received'

loop_
_space_group_symop_operation_xyz
'x, y, z'
'-x+1/2, -y, z+1/2'
'-y+3/4, x+1/4, z+1/4'
'y+3/4, -x+3/4, z+3/4'
'x+1/2, y+1/2, z+1/2'
'-x+1, -y+1/2, z+1'
'-y+5/4, x+3/4, z+3/4'
'y+5/4, -x+5/4, z+5/4'
'-x, -y, -z'
'x-1/2, y, -z-1/2'
'y-3/4, -x-1/4, -z-1/4'
'-y-3/4, x-3/4, -z-3/4'
'-x+1/2, -y+1/2, -z+1/2'
'x, y+1/2, -z'
'y-1/4, -x+1/4, -z+1/4'
'-y-1/4, x-1/4, -z-1/4'

loop_
_atom_site_label
_atom_site_type_symbol
_atom_site_fract_x
_atom_site_fract_y
_atom_site_fract_z
_atom_site_U_iso_or_equiv
_atom_site_adp_type
_atom_site_occupancy
_atom_site_site_symmetry_order
_atom_site_calc_flag
_atom_site_refinement_flags_posn
_atom_site_refinement_flags_adp
Mo1 Mo 0.40059(2) 0.15617(2) 0.62856(2) 0.04201(16) Uani 1 1 d . .
Fe1 Fe 0.58925(3) 0.14948(3) 0.58298(2) 0.03007(18) Uani 1 1 d . .
N1 N 0.50400(18) 0.14963(17) 0.59242(7) 0.0334(9) Uani 1 1 d . .
C1 C 0.4675(2) 0.1534(2) 0.60450(9) 0.0378(12) Uani 1 1 d . .
Fe2 Fe 0.59255(3) 0.15648(4) 0.67305(2) 0.0447(2) Uani 1 1 d . .
N2 N 0.52584(18) 0.1457(2) 0.65361(7) 0.0386(10) Uani 1 1 d . .
C2 C 0.4836(2) 0.1491(2) 0.64401(9) 0.0404(12) Uani 1 1 d . .
N3 N 0.60505(16) 0.2201(2) 0.60215(6) 0.0345(9) Uani 1 1 d . .
C3 C 0.6035(2) 0.2619(2) 0.61152(8) 0.0351(11) Uani 1 1 d . .
N4 N 0.40293(17) 0.2646(2) 0.66300(7) 0.0447(12) Uani 1 1 d . .
C4 C 0.4031(2) 0.2256(3) 0.65196(9) 0.0475(15) Uani 1 1 d . .
N5 N 0.3743(3) 0.0891(3) 0.67399(10) 0.087(2) Uani 1 1 d . .
C5 C 0.3830(3) 0.1125(3) 0.65867(11) 0.066(2) Uani 1 1 d . .
N6 N 0.2628(2) 0.1762(3) 0.63764(11) 0.0791(19) Uani 1 1 d . .
C6 C 0.3102(3) 0.1679(3) 0.63369(11) 0.0622(19) Uani 1 1 d . .
N7 N 0.3309(2) 0.1260(2) 0.58366(9) 0.0596(15) Uani 1 1 d . .
C7 C 0.3543(2) 0.1358(3) 0.59988(10) 0.0483(14) Uani 1 1 d . .
N8 N 0.4133(3) 0.0169(3) 0.62055(11) 0.082(2) Uani 1 1 d . .
C8 C 0.4091(3) 0.0646(3) 0.62386(11) 0.0602(19) Uani 1 1 d . .
N9 N 0.57698(18) 0.08835(17) 0.55657(7) 0.0381(10) Uani 1 1 d . .
C9 C 0.5742(3) 0.0308(2) 0.55727(10) 0.0506(15) Uani 1 1 d . .
H9 H 0.571365 0.013703 0.570647 0.061 Uiso 1 1 calc R .
N10 N 0.58104(16) 0.20259(16) 0.55544(6) 0.0306(8) Uani 1 1 d . .
C10 C 0.5751(3) -0.0051(3) 0.53982(11) 0.0597(18) Uani 1 1 d . .
C11 C 0.5754(3) 0.0194(3) 0.51985(11) 0.0644(19) Uani 1 1 d . .
N12 N 0.67795(18) 0.1316(2) 0.57634(8) 0.0437(11) Uani 1 1 d . .
C12 C 0.5756(3) 0.0799(2) 0.51808(9) 0.0507(15) Uani 1 1 d . .
N13 N 0.53963(19) 0.1706(2) 0.69786(7) 0.0458(12) Uani 1 1 d . .
C13 C 0.5782(2) 0.1132(2) 0.53716(8) 0.0352(11) Uani 1 1 d . .
N14 N 0.6519(2) 0.1676(3) 0.69642(9) 0.0796(19) Uani 1 1 d . U
C52 C 0.7110(3) 0.1637(4) 0.69469(13) 0.097(2) Uani 1 1 d . U
H52 H 0.727047 0.162287 0.681105 0.116 Uiso 1 1 calc R .
C51 C 0.7483(3) 0.1619(5) 0.71228(14) 0.103(2) Uani 1 1 d . U
C50 C 0.7244(4) 0.1644(5) 0.73241(14) 0.101(2) Uani 1 1 d . U
C48 C 0.6629(3) 0.1689(4) 0.73466(12) 0.086(2) Uani 1 1 d . U
C49 C 0.6276(3) 0.1700(4) 0.71615(10) 0.073(2) Uani 1 1 d . U
C14 C 0.5741(3) 0.1123(3) 0.49837(10) 0.0635(19) Uani 1 1 d . U
H14 H 0.573341 0.092202 0.485518 0.076 Uiso 1 1 calc R .
C15 C 0.5736(3) 0.1696(3) 0.49791(9) 0.0506(15) Uani 1 1 d . .
H15 H 0.571089 0.188020 0.484770 0.061 Uiso 1 1 calc R .
N16 N 0.6572(2) 0.1323(2) 0.65337(8) 0.0563(15) Uani 1 1 d . .
C16 C 0.5769(2) 0.2040(2) 0.51674(8) 0.0383(11) Uani 1 1 d . .
C17 C 0.57848(19) 0.1747(2) 0.53648(7) 0.0297(10) Uani 1 1 d . .
C18 C 0.5784(2) 0.2652(2) 0.51686(8) 0.0409(12) Uani 1 1 d . .
C19 C 0.5799(2) 0.2927(2) 0.53638(9) 0.0394(12) Uani 1 1 d . .
C20 C 0.5808(2) 0.2597(2) 0.55497(8) 0.0343(11) Uani 1 1 d . .
H20 H 0.581229 0.279154 0.567947 0.041 Uiso 1 1 calc R .
C21 C 0.5732(4) -0.0700(3) 0.54335(13) 0.082(3) Uani 1 1 d . .
H21A H 0.535889 -0.084406 0.539387 0.123 Uiso 1 1 calc GR .
H21B H 0.580304 -0.078252 0.558124 0.123 Uiso 1 1 calc GR .
H21C H 0.602292 -0.088199 0.534755 0.123 Uiso 1 1 calc GR .
C22 C 0.5754(4) -0.0180(3) 0.49937(13) 0.093(3) Uani 1 1 d . .
H22A H 0.543971 -0.006374 0.490346 0.140 Uiso 1 1 calc GR .
H22B H 0.570945 -0.057870 0.503155 0.140 Uiso 1 1 calc GR .
H22C H 0.611216 -0.012773 0.491913 0.140 Uiso 1 1 calc GR .
C23 C 0.5791(3) 0.2984(3) 0.49631(10) 0.0587(17) Uani 1 1 d . .
H23A H 0.613025 0.288485 0.488318 0.088 Uiso 1 1 calc GR .
H23B H 0.579353 0.339060 0.499338 0.088 Uiso 1 1 calc GR .
H23C H 0.545348 0.289015 0.488129 0.088 Uiso 1 1 calc GR .
C24 C 0.5808(3) 0.3576(2) 0.53855(10) 0.0526(15) Uani 1 1 d . .
H24A H 0.615438 0.372530 0.532172 0.079 Uiso 1 1 calc GR .
H24B H 0.579879 0.367871 0.553385 0.079 Uiso 1 1 calc GR .
H24C H 0.547793 0.373698 0.531467 0.079 Uiso 1 1 calc GR .
C25 C 0.5704(3) 0.0500(3) 0.61592(11) 0.0633(18) Uani 1 1 d . U
H25 H 0.536633 0.069220 0.619652 0.076 Uiso 1 1 calc R .
C26 C 0.5800(3) -0.0065(4) 0.62461(15) 0.089(2) Uani 1 1 d . U
C27 C 0.6286(4) -0.0341(4) 0.61931(18) 0.106(2) Uani 1 1 d . U
C28 C 0.6702(3) -0.0062(4) 0.60635(17) 0.099(2) Uani 1 1 d . U
C29 C 0.6578(3) 0.0502(3) 0.59820(11) 0.0622(18) Uani 1 1 d . .
N11 N 0.6074(2) 0.0765(2) 0.60269(8) 0.0469(11) Uani 1 1 d . .
C30 C 0.7239(3) -0.0303(4) 0.60006(17) 0.105(3) Uani 1 1 d . U
H30 H 0.733025 -0.067737 0.604263 0.126 Uiso 1 1 calc R .
C31 C 0.7623(3) 0.0000(4) 0.58801(17) 0.101(3) Uani 1 1 d . U
H31 H 0.798630 -0.015926 0.585658 0.121 Uiso 1 1 calc R .
C32 C 0.7498(3) 0.0544(3) 0.57891(14) 0.073(2) Uani 1 1 d . .
C33 C 0.6950(2) 0.0798(3) 0.58474(11) 0.0547(16) Uani 1 1 d . .
C34 C 0.7864(3) 0.0861(3) 0.56556(13) 0.068(2) Uani 1 1 d . .
C35 C 0.7684(3) 0.1399(3) 0.55790(11) 0.0645(19) Uani 1 1 d . .
C36 C 0.7133(2) 0.1602(2) 0.56368(9) 0.0463(14) Uani 1 1 d . .
H36 H 0.701212 0.195562 0.558304 0.056 Uiso 1 1 calc R .
C37 C 0.5347(4) -0.0310(4) 0.63941(16) 0.109(3) Uani 1 1 d . U
H37A H 0.504820 -0.002944 0.641610 0.164 Uiso 1 1 calc GR .
H37B H 0.552130 -0.040596 0.652849 0.164 Uiso 1 1 calc GR .
H37C H 0.518391 -0.065186 0.633162 0.164 Uiso 1 1 calc GR .
C38 C 0.6391(5) -0.0953(4) 0.6262(2) 0.139(4) Uani 1 1 d . U
H38A H 0.605809 -0.109522 0.633689 0.208 Uiso 1 1 calc GR .
H38B H 0.672056 -0.096597 0.635543 0.208 Uiso 1 1 calc GR .
H38C H 0.646269 -0.118954 0.613943 0.208 Uiso 1 1 calc GR .
C39 C 0.8450(3) 0.0623(4) 0.55925(16) 0.106(3) Uani 1 1 d . .
H39C H 0.841599 0.041345 0.546088 0.159 Uiso 1 1 calc GR .
H39A H 0.858804 0.036854 0.570222 0.159 Uiso 1 1 calc GR .
H39B H 0.871785 0.093561 0.557438 0.159 Uiso 1 1 calc GR .
C40 C 0.8039(3) 0.1789(4) 0.54313(13) 0.090(3) Uani 1 1 d . U
H40A H 0.840535 0.187069 0.549652 0.136 Uiso 1 1 calc GR .
H40B H 0.783495 0.214391 0.540745 0.136 Uiso 1 1 calc GR .
H40C H 0.810015 0.159687 0.529752 0.136 Uiso 1 1 calc GR .
C41 C 0.4827(2) 0.1753(3) 0.69816(9) 0.0486(14) Uani 1 1 d . .
H41 H 0.463598 0.177844 0.685152 0.058 Uiso 1 1 calc R .
C42 C 0.4502(3) 0.1767(3) 0.71637(10) 0.0551(16) Uani 1 1 d . .
C43 C 0.4774(3) 0.1743(3) 0.73621(9) 0.0509(15) Uani 1 1 d . .
C44 C 0.5377(3) 0.1723(3) 0.73620(10) 0.0542(16) Uani 1 1 d . .
C45 C 0.5670(3) 0.1708(3) 0.71693(9) 0.0510(15) Uani 1 1 d . .
C46 C 0.5730(4) 0.1740(3) 0.75539(11) 0.069(2) Uani 1 1 d . .
H46 H 0.555343 0.178074 0.768638 0.082 Uiso 1 1 calc R .
C47 C 0.6309(4) 0.1696(4) 0.75419(11) 0.085(3) Uani 1 1 d . .
H47 H 0.651503 0.166984 0.766893 0.102 Uiso 1 1 calc R .
C53 C 0.3857(3) 0.1816(4) 0.71463(11) 0.080(3) Uani 1 1 d . .
H53A H 0.375212 0.187906 0.700000 0.119 Uiso 1 1 calc GR .
H53B H 0.372567 0.213419 0.723147 0.119 Uiso 1 1 calc GR .
H53C H 0.368179 0.146554 0.719630 0.119 Uiso 1 1 calc GR .
C54 C 0.4447(3) 0.1735(3) 0.75675(11) 0.074(2) Uani 1 1 d . .
H54A H 0.466253 0.152579 0.767278 0.112 Uiso 1 1 calc GR .
H54B H 0.407990 0.155146 0.754584 0.112 Uiso 1 1 calc GR .
H54C H 0.438690 0.212431 0.761565 0.112 Uiso 1 1 calc GR .
C55 C 0.7631(4) 0.1622(6) 0.75184(15) 0.130(4) Uani 1 1 d . U
H55A H 0.802579 0.166835 0.747525 0.195 Uiso 1 1 calc GR .
H55B H 0.758507 0.125624 0.758857 0.195 Uiso 1 1 calc GR .
H55C H 0.752714 0.192682 0.761482 0.195 Uiso 1 1 calc GR .
C56 C 0.8128(3) 0.1580(6) 0.70816(15) 0.127(4) Uani 1 1 d . U
H56A H 0.827869 0.123706 0.714738 0.190 Uiso 1 1 calc GR .
H56B H 0.831661 0.191259 0.714086 0.190 Uiso 1 1 calc GR .
H56C H 0.819756 0.156538 0.693071 0.190 Uiso 1 1 calc GR .
C61 C 0.6433(3) 0.0455(4) 0.67167(12) 0.090(2) Uani 1 1 d . U
N15 N 0.5949(2) 0.0718(3) 0.68008(9) 0.0730(17) Uani 1 1 d . U
C57 C 0.5598(4) 0.0416(3) 0.69293(13) 0.091(2) Uani 1 1 d . U
H57 H 0.525839 0.058457 0.697775 0.109 Uiso 1 1 calc R .
C58 C 0.5732(5) -0.0144(4) 0.69916(16) 0.123(3) Uani 1 1 d . U
C59 C 0.6185(5) -0.0432(5) 0.69070(17) 0.132(3) Uani 1 1 d . U
C60 C 0.6559(4) -0.0134(5) 0.67635(15) 0.121(3) Uani 1 1 d . U
C62 C 0.7077(4) -0.0346(5) 0.66720(15) 0.127(3) Uani 1 1 d . U
H62 H 0.719082 -0.072184 0.670238 0.153 Uiso 1 1 calc R .
C63 C 0.7400(4) -0.0034(5) 0.65472(14) 0.117(3) Uani 1 1 d . U
H63 H 0.772980 -0.020334 0.649018 0.141 Uiso 1 1 calc R .
C64 C 0.7280(3) 0.0547(4) 0.64927(12) 0.097(3) Uani 1 1 d . U
C65 C 0.6760(3) 0.0759(4) 0.65714(11) 0.087(2) Uani 1 1 d . U
C66 C 0.7632(3) 0.0936(5) 0.63644(12) 0.091(3) Uani 1 1 d . .
C67 C 0.7412(3) 0.1464(4) 0.63153(10) 0.065(2) Uani 1 1 d . .
C68 C 0.6884(2) 0.1642(3) 0.63993(9) 0.0525(16) Uani 1 1 d . .
H68 H 0.674235 0.200265 0.635982 0.063 Uiso 1 1 calc R .
C69 C 0.5316(5) -0.0438(4) 0.71492(17) 0.147(4) Uani 1 1 d . U
H69A H 0.498848 -0.019324 0.717304 0.220 Uiso 1 1 calc GR .
H69B H 0.551175 -0.050518 0.728203 0.220 Uiso 1 1 calc GR .
H69C H 0.518975 -0.080002 0.709090 0.220 Uiso 1 1 calc GR .
C70 C 0.6355(5) -0.1029(5) 0.69711(19) 0.162(4) Uani 1 1 d . U
H70A H 0.661707 -0.101003 0.708961 0.243 Uiso 1 1 calc GR .
H70B H 0.654052 -0.121774 0.685323 0.243 Uiso 1 1 calc GR .
H70C H 0.601740 -0.124247 0.701168 0.243 Uiso 1 1 calc GR .
C71 C 0.8216(4) 0.0735(5) 0.62912(14) 0.119(4) Uani 1 1 d . U
H71A H 0.829616 0.089230 0.615265 0.178 Uiso 1 1 calc GR .
H71B H 0.821985 0.032083 0.628367 0.178 Uiso 1 1 calc GR .
H71C H 0.850431 0.086282 0.639041 0.178 Uiso 1 1 calc GR .
C72 C 0.7718(3) 0.1902(4) 0.61686(11) 0.075(2) Uani 1 1 d . .
H72A H 0.746213 0.221849 0.613931 0.113 Uiso 1 1 calc GR .
H72B H 0.782267 0.171668 0.603724 0.113 Uiso 1 1 calc GR .
H72C H 0.805892 0.204378 0.623806 0.113 Uiso 1 1 calc GR .

loop_
_atom_site_aniso_label
_atom_site_aniso_U_11
_atom_site_aniso_U_22
_atom_site_aniso_U_33
_atom_site_aniso_U_23
_atom_site_aniso_U_13
_atom_site_aniso_U_12
Mo1 0.0264(2) 0.0554(3) 0.0442(3) 0.0100(2) -0.00492(19) -0.01965(19)
Fe1 0.0293(4) 0.0262(3) 0.0348(4) 0.0055(3) 0.0025(3) 0.0013(2)
N1 0.034(2) 0.029(2) 0.038(2) 0.0043(17) -0.0095(19) 0.0014(16)
C1 0.034(3) 0.033(3) 0.046(3) 0.004(2) -0.017(2) -0.008(2)
Fe2 0.0200(4) 0.0824(6) 0.0318(4) 0.0180(4) -0.0008(3) -0.0072(3)
N2 0.028(2) 0.051(3) 0.037(2) 0.0107(19) -0.0005(18) -0.0102(18)
C2 0.033(3) 0.040(3) 0.049(3) 0.008(2) 0.003(2) -0.015(2)
N3 0.0222(19) 0.051(3) 0.031(2) 0.0065(19) -0.0016(16) -0.0043(17)
C3 0.022(2) 0.054(3) 0.029(3) 0.008(2) -0.0034(19) -0.008(2)
N4 0.023(2) 0.084(4) 0.028(2) -0.006(2) 0.0015(17) -0.017(2)
C4 0.015(2) 0.083(5) 0.044(3) 0.024(3) -0.004(2) -0.015(2)
N5 0.074(4) 0.116(6) 0.073(4) 0.042(4) -0.005(3) -0.052(4)
C5 0.049(4) 0.084(5) 0.065(4) 0.020(4) 0.000(3) -0.032(3)
N6 0.035(3) 0.097(5) 0.105(5) -0.015(4) 0.006(3) -0.034(3)
C6 0.031(3) 0.090(5) 0.066(4) 0.009(4) -0.002(3) -0.036(3)
N7 0.043(3) 0.071(4) 0.066(4) -0.002(3) -0.014(3) -0.025(2)
C7 0.031(3) 0.048(3) 0.065(4) 0.002(3) -0.004(3) -0.012(2)
N8 0.076(4) 0.050(4) 0.120(6) 0.021(4) -0.026(4) -0.029(3)
C8 0.055(4) 0.055(4) 0.071(4) 0.022(3) -0.023(3) -0.032(3)
N9 0.041(2) 0.025(2) 0.048(3) -0.0032(18) 0.0181(19) 0.0049(17)
C9 0.056(4) 0.026(3) 0.070(4) 0.004(3) 0.020(3) 0.005(2)
N10 0.030(2) 0.027(2) 0.035(2) -0.0014(16) 0.0060(16) 0.0011(15)
C10 0.081(5) 0.034(3) 0.065(4) -0.010(3) 0.033(4) 0.004(3)
C11 0.080(5) 0.046(4) 0.067(5) -0.026(3) 0.030(4) -0.011(3)
N12 0.029(2) 0.048(3) 0.054(3) -0.009(2) 0.012(2) 0.0018(18)
C12 0.065(4) 0.043(3) 0.045(3) -0.018(3) 0.023(3) -0.010(3)
N13 0.033(2) 0.068(3) 0.037(3) 0.021(2) -0.0048(19) -0.007(2)
C13 0.037(3) 0.033(3) 0.036(3) -0.002(2) 0.010(2) 0.0031(19)
N14 0.036(3) 0.143(5) 0.059(3) 0.051(3) -0.017(2) -0.023(3)
C52 0.047(4) 0.170(6) 0.074(4) 0.050(4) -0.015(3) -0.009(4)
C51 0.055(4) 0.174(5) 0.079(4) 0.049(4) -0.017(3) -0.010(4)
C50 0.061(4) 0.169(6) 0.074(4) 0.047(4) -0.022(3) -0.015(4)
C48 0.062(4) 0.135(7) 0.060(4) 0.049(4) -0.012(4) -0.006(4)
C49 0.051(4) 0.123(6) 0.044(4) 0.042(4) -0.017(3) -0.027(4)
C14 0.083(5) 0.075(5) 0.032(3) -0.017(3) 0.015(3) -0.027(4)
C15 0.058(4) 0.061(4) 0.033(3) -0.002(3) 0.008(3) -0.013(3)
N16 0.033(3) 0.088(4) 0.048(3) 0.033(3) 0.011(2) 0.022(2)
C16 0.034(3) 0.049(3) 0.032(3) 0.002(2) 0.005(2) -0.003(2)
C17 0.029(2) 0.031(2) 0.029(2) -0.0041(18) 0.0084(18) -0.0046(18)
C18 0.038(3) 0.048(3) 0.037(3) 0.012(2) 0.001(2) 0.009(2)
C19 0.042(3) 0.035(3) 0.041(3) 0.004(2) -0.003(2) 0.007(2)
C20 0.036(3) 0.029(2) 0.037(3) 0.001(2) 0.002(2) 0.0051(19)
C21 0.110(7) 0.032(3) 0.105(6) -0.010(4) 0.039(5) 0.003(4)
C22 0.140(8) 0.057(5) 0.082(6) -0.028(4) 0.058(5) -0.021(5)
C23 0.060(4) 0.066(4) 0.050(4) 0.025(3) 0.005(3) 0.016(3)
C24 0.071(4) 0.028(3) 0.059(4) 0.010(3) 0.001(3) 0.008(3)
C25 0.045(3) 0.073(4) 0.071(4) 0.036(3) -0.002(3) 0.009(3)
C26 0.053(4) 0.091(5) 0.122(5) 0.059(4) -0.008(4) 0.013(3)
C27 0.066(4) 0.084(5) 0.167(6) 0.069(4) 0.000(4) 0.021(4)
C28 0.050(4) 0.068(4) 0.180(7) 0.060(4) 0.009(4) 0.022(3)
C29 0.034(3) 0.070(4) 0.083(5) 0.025(4) 0.003(3) 0.017(3)
N11 0.039(3) 0.052(3) 0.050(3) 0.008(2) -0.006(2) 0.010(2)
C30 0.052(4) 0.077(5) 0.187(7) 0.049(5) 0.003(4) 0.027(3)
C31 0.040(4) 0.077(5) 0.185(8) 0.039(5) 0.012(5) 0.025(3)
C32 0.038(4) 0.059(4) 0.123(7) -0.006(4) 0.001(4) 0.014(3)
C33 0.032(3) 0.053(4) 0.079(5) 0.003(3) 0.001(3) 0.012(2)
C34 0.038(3) 0.069(5) 0.097(6) -0.016(4) 0.014(3) 0.005(3)
C35 0.044(4) 0.083(5) 0.066(4) -0.028(4) 0.027(3) -0.009(3)
C36 0.038(3) 0.043(3) 0.058(4) -0.013(3) 0.018(3) -0.006(2)
C37 0.075(5) 0.121(7) 0.132(7) 0.088(6) -0.008(5) -0.007(5)
C38 0.104(7) 0.095(6) 0.218(9) 0.090(6) -0.003(7) 0.022(5)
C39 0.048(5) 0.107(7) 0.163(10) -0.020(7) 0.024(5) 0.026(4)
C40 0.061(5) 0.112(7) 0.098(6) -0.022(5) 0.043(4) -0.026(4)
C41 0.037(3) 0.072(4) 0.037(3) 0.021(3) -0.006(2) 0.002(3)
C42 0.041(3) 0.076(4) 0.048(4) 0.023(3) 0.007(3) 0.010(3)
C43 0.054(4) 0.056(4) 0.042(3) 0.015(3) 0.006(3) 0.002(3)
C44 0.068(4) 0.050(4) 0.045(4) 0.021(3) -0.010(3) -0.003(3)
C45 0.047(3) 0.065(4) 0.041(3) 0.030(3) -0.011(3) -0.010(3)
C46 0.084(5) 0.077(5) 0.045(4) 0.025(3) -0.002(4) 0.003(4)
C47 0.081(6) 0.128(8) 0.046(4) 0.044(4) -0.019(4) -0.014(5)
C53 0.039(4) 0.144(8) 0.056(4) 0.030(5) 0.008(3) 0.016(4)
C54 0.089(6) 0.078(5) 0.056(4) 0.011(4) 0.030(4) 0.023(4)
C55 0.072(6) 0.224(10) 0.094(6) 0.055(7) -0.045(5) -0.023(6)
C56 0.048(5) 0.229(10) 0.104(7) 0.059(7) -0.021(5) 0.004(6)
C61 0.072(4) 0.119(5) 0.081(4) 0.066(4) 0.035(3) 0.062(3)
N15 0.064(3) 0.089(4) 0.066(3) 0.047(3) 0.031(3) 0.044(3)
C57 0.094(5) 0.092(5) 0.087(4) 0.058(4) 0.059(4) 0.050(4)
C58 0.135(5) 0.113(5) 0.122(5) 0.076(4) 0.086(4) 0.061(4)
C59 0.141(6) 0.124(5) 0.131(5) 0.090(4) 0.077(5) 0.086(4)
C60 0.114(5) 0.140(5) 0.110(5) 0.079(4) 0.064(4) 0.088(4)
C62 0.118(5) 0.156(6) 0.109(5) 0.074(5) 0.058(4) 0.099(5)
C63 0.093(5) 0.165(6) 0.094(5) 0.067(5) 0.050(4) 0.082(5)
C64 0.068(4) 0.148(6) 0.075(4) 0.063(4) 0.036(3) 0.069(4)
C65 0.059(4) 0.133(5) 0.068(4) 0.056(4) 0.031(3) 0.055(4)
C66 0.051(4) 0.163(9) 0.059(5) 0.036(5) 0.019(4) 0.042(5)
C67 0.030(3) 0.125(7) 0.042(4) 0.013(4) 0.004(2) 0.015(3)
C68 0.024(3) 0.089(5) 0.044(3) 0.022(3) 0.004(2) 0.002(3)
C69 0.163(8) 0.120(7) 0.158(8) 0.083(6) 0.110(6) 0.063(6)
C70 0.183(9) 0.137(8) 0.166(8) 0.086(6) 0.104(7) 0.095(7)
C71 0.059(5) 0.212(11) 0.085(6) 0.024(6) 0.036(4) 0.049(6)
C72 0.032(3) 0.135(7) 0.059(4) -0.016(4) 0.018(3) -0.015(4)

loop_
_atom_type_symbol
_atom_type_description
_atom_type_scat_dispersion_real
_atom_type_scat_dispersion_imag
_atom_type_scat_source
C C 0.0030 0.0020 'International Tables Vol C Tables 4.2.6.8 and 6.1.1.4'
H H 0.0000 0.0000 'International Tables Vol C Tables 4.2.6.8 and 6.1.1.4'
Fe Fe 0.3520 0.8020 'International Tables Vol C Tables 4.2.6.8 and 6.1.1.4'
Mo Mo -1.8880 0.6650 'International Tables Vol C Tables 4.2.6.8 and 6.1.1.4'
N N 0.0060 0.0030 'International Tables Vol C Tables 4.2.6.8 and 6.1.1.4'

loop_
_geom_angle_atom_site_label_1
_geom_angle_atom_site_label_2
_geom_angle_atom_site_label_3
_geom_angle
_geom_angle_site_symmetry_1
_geom_angle_site_symmetry_3
C1 Mo1 C3 73.49(18) . 6_554
C1 Mo1 C4 118.19(18) . .
C1 Mo1 C5 136.3(2) . .
C2 Mo1 C1 70.88(19) . .
C2 Mo1 C3 108.97(18) . 6_554
C2 Mo1 C4 74.3(2) . .
C2 Mo1 C5 75.1(2) . .
C4 Mo1 C3 71.85(19) . 6_554
C4 Mo1 C5 76.3(2) . .
C5 Mo1 C3 145.1(3) . 6_554
C6 Mo1 C1 144.2(2) . .
C6 Mo1 C2 144.6(2) . .
C6 Mo1 C3 85.4(2) . 6_554
C6 Mo1 C4 80.3(2) . .
C6 Mo1 C5 75.3(3) . .
C6 Mo1 C7 70.4(2) . .
C6 Mo1 C8 103.7(3) . .
C7 Mo1 C1 76.6(2) . .
C7 Mo1 C2 143.5(2) . .
C7 Mo1 C3 76.1(2) . 6_554
C7 Mo1 C4 137.8(2) . .
C7 Mo1 C5 122.0(2) . .
C7 Mo1 C8 73.4(2) . .
C8 Mo1 C1 79.0(2) . .
C8 Mo1 C2 84.5(2) . .
C8 Mo1 C3 142.7(2) . 6_554
C8 Mo1 C4 144.9(2) . .
C8 Mo1 C5 71.2(3) . .
N1 Fe1 N3 90.09(16) . .
N1 Fe1 N9 95.35(16) . .
N1 Fe1 N10 98.40(15) . .
N1 Fe1 N12 167.74(17) . .
N1 Fe1 N11 91.35(17) . .
N3 Fe1 N9 166.69(16) . .
N3 Fe1 N10 91.71(16) . .
N3 Fe1 N12 95.57(17) . .
N3 Fe1 N11 104.85(18) . .
N10 Fe1 N9 75.51(15) . .
N10 Fe1 N12 92.30(17) . .
N10 Fe1 N11 160.79(17) . .
N12 Fe1 N9 81.50(17) . .
N11 Fe1 N9 87.19(18) . .
N11 Fe1 N12 76.70(19) . .
C1 N1 Fe1 154.5(4) . .
N1 C1 Mo1 176.4(5) . .
N2 Fe2 N13 91.18(18) . .
N2 Fe2 N14 171.5(2) . .
N2 Fe2 N16 99.6(2) . .
N2 Fe2 N15 91.9(2) . .
N4 Fe2 N2 87.78(18) 6_554 .
N4 Fe2 N13 97.5(2) 6_554 .
N4 Fe2 N14 94.5(2) 6_554 .
N4 Fe2 N16 91.4(2) 6_554 .
N4 Fe2 N15 172.1(2) 6_554 .
N13 Fe2 N14 80.4(2) . .
N13 Fe2 N16 166.29(18) . .
N13 Fe2 N15 90.4(2) . .
N16 Fe2 N14 88.5(2) . .
N15 Fe2 N14 87.0(3) . .
N15 Fe2 N16 80.9(2) . .
C2 N2 Fe2 167.1(5) . .
N2 C2 Mo1 175.1(5) . .
C3 N3 Fe1 167.0(4) . .
N3 C3 Mo1 178.0(5) . 6_554
C4 N4 Fe2 161.3(5) . 6_554
N4 C4 Mo1 174.8(5) . .
N5 C5 Mo1 178.6(8) . .
N6 C6 Mo1 175.4(6) . .
N7 C7 Mo1 176.8(5) . .
N8 C8 Mo1 177.3(6) . .
C9 N9 Fe1 128.7(4) . .
C9 N9 C13 117.2(5) . .
C13 N9 Fe1 113.8(3) . .
N9 C9 C10 125.3(6) . .
C17 N10 Fe1 116.1(3) . .
C20 N10 Fe1 126.6(3) . .
C20 N10 C17 117.2(4) . .
C9 C10 C21 118.9(6) . .
C11 C10 C9 118.3(6) . .
C11 C10 C21 122.7(6) . .
C10 C11 C12 118.9(6) . .
C10 C11 C22 121.7(6) . .
C12 C11 C22 119.5(7) . .
C33 N12 Fe1 111.9(4) . .
C36 N12 Fe1 128.1(4) . .
C36 N12 C33 119.5(5) . .
C11 C12 C13 118.3(6) . .
C11 C12 C14 125.7(5) . .
C13 C12 C14 116.0(5) . .
C41 N13 Fe2 129.3(4) . .
C41 N13 C45 117.0(5) . .
C45 N13 Fe2 113.5(4) . .
N9 C13 C12 121.8(5) . .
N9 C13 C17 117.0(4) . .
C12 C13 C17 121.1(5) . .
C52 N14 Fe2 127.6(5) . .
C49 N14 Fe2 112.5(4) . .
C49 N14 C52 119.0(6) . .
N14 C52 C51 123.6(8) . .
C52 C51 C56 118.3(8) . .
C50 C51 C52 118.2(8) . .
C50 C51 C56 123.5(7) . .
C51 C50 C48 119.4(7) . .
C51 C50 C55 119.9(8) . .
C48 C50 C55 120.7(8) . .
C49 C48 C50 119.5(7) . .
C49 C48 C47 113.7(7) . .
C47 C48 C50 126.7(7) . .
N14 C49 C48 120.4(6) . .
N14 C49 C45 116.4(5) . .
C45 C49 C48 123.1(6) . .
C15 C14 C12 122.5(5) . .
C14 C15 C16 122.7(6) . .
C65 N16 Fe2 112.8(4) . .
C68 N16 Fe2 129.3(5) . .
C68 N16 C65 117.2(5) . .
C17 C16 C15 117.3(5) . .
C17 C16 C18 118.3(5) . .
C18 C16 C15 124.4(5) . .
N10 C17 C13 116.8(4) . .
N10 C17 C16 122.8(4) . .
C16 C17 C13 120.4(4) . .
C16 C18 C23 120.6(5) . .
C19 C18 C16 117.8(5) . .
C19 C18 C23 121.6(5) . .
C18 C19 C20 119.3(5) . .
C18 C19 C24 122.7(5) . .
C20 C19 C24 118.1(5) . .
N10 C20 C19 124.5(5) . .
N11 C25 C26 123.6(6) . .
C25 C26 C37 117.9(7) . .
C27 C26 C25 118.3(7) . .
C27 C26 C37 123.8(7) . .
C26 C27 C28 119.8(7) . .
C26 C27 C38 121.1(9) . .
C28 C27 C38 119.1(8) . .
C27 C28 C29 118.9(7) . .
C27 C28 C30 125.2(7) . .
C30 C28 C29 115.9(7) . .
N11 C29 C28 120.9(6) . .
N11 C29 C33 116.2(6) . .
C33 C29 C28 122.9(6) . .
C25 N11 Fe1 126.5(4) . .
C25 N11 C29 118.4(5) . .
C29 N11 Fe1 114.1(4) . .
C31 C30 C28 121.6(7) . .
C30 C31 C32 123.3(7) . .
C31 C32 C33 116.2(7) . .
C34 C32 C31 125.9(6) . .
C34 C32 C33 117.9(6) . .
N12 C33 C29 119.3(5) . .
N12 C33 C32 120.9(6) . .
C29 C33 C32 119.8(6) . .
C32 C34 C39 120.4(7) . .
C35 C34 C32 119.6(6) . .
C35 C34 C39 120.1(7) . .
C34 C35 C36 118.6(6) . .
C34 C35 C40 124.9(6) . .
C36 C35 C40 116.5(7) . .
N12 C36 C35 123.4(6) . .
N13 C41 C42 124.3(5) . .
C41 C42 C43 119.5(5) . .
C41 C42 C53 119.3(6) . .
C43 C42 C53 121.2(5) . .
C42 C43 C44 116.9(5) . .
C42 C43 C54 122.5(6) . .
C44 C43 C54 120.5(6) . .
C43 C44 C46 124.0(6) . .
C45 C44 C43 119.4(5) . .
C45 C44 C46 116.5(6) . .
N13 C45 C49 115.9(5) . .
N13 C45 C44 122.7(5) . .
C44 C45 C49 121.4(5) . .
C47 C46 C44 120.7(7) . .
C46 C47 C48 124.3(6) . .
N15 C61 C60 120.7(7) . .
C65 C61 N15 118.3(6) . .
C65 C61 C60 120.8(6) . .
C61 N15 Fe2 111.6(5) . .
C57 N15 Fe2 128.6(5) . .
C57 N15 C61 119.4(6) . .
N15 C57 C58 121.4(6) . .
C57 C58 C69 117.0(7) . .
C59 C58 C57 121.5(7) . .
C59 C58 C69 121.3(8) . .
C58 C59 C60 118.7(8) . .
C58 C59 C70 123.8(8) . .
C60 C59 C70 117.2(8) . .
C61 C60 C59 117.9(7) . .
C62 C60 C61 114.9(8) . .
C62 C60 C59 127.0(8) . .
C63 C62 C60 122.5(8) . .
C62 C63 C64 124.0(7) . .
C63 C64 C66 127.6(7) . .
C65 C64 C63 114.8(7) . .
C65 C64 C66 117.6(7) . .
C61 C65 N16 114.7(6) . .
C61 C65 C64 122.1(7) . .
C64 C65 N16 122.6(7) . .
C64 C66 C71 118.7(8) . .
C67 C66 C64 118.1(6) . .
C67 C66 C71 123.1(8) . .
C66 C67 C68 120.6(7) . .
C66 C67 C72 123.7(6) . .
C68 C67 C72 115.7(7) . .
N16 C68 C67 123.3(6) . .

loop_
_geom_bond_atom_site_label_1
_geom_bond_atom_site_label_2
_geom_bond_distance
_geom_bond_site_symmetry_2
Mo1 C1 2.163(6) .
Mo1 C2 2.159(5) .
Mo1 C3 2.179(6) 6_554
Mo1 C4 2.177(7) .
Mo1 C5 2.179(7) .
Mo1 C6 2.136(6) .
Mo1 C7 2.146(6) .
Mo1 C8 2.150(7) .
Fe1 N1 2.061(4) .
Fe1 N3 2.063(5) .
Fe1 N9 2.197(4) .
Fe1 N10 2.128(4) .
Fe1 N12 2.137(4) .
Fe1 N11 2.136(5) .
N1 C1 1.139(7) .
Fe2 N2 1.984(4) .
Fe2 N4 1.937(6) 6_554
Fe2 N13 2.007(5) .
Fe2 N14 2.024(5) .
Fe2 N16 2.019(5) .
Fe2 N15 2.012(6) .
N2 C2 1.151(6) .
N3 C3 1.133(7) .
N4 C4 1.138(8) .
N5 C5 1.122(8) .
N6 C6 1.141(8) .
N7 C7 1.174(7) .
N8 C8 1.129(9) .
N9 C9 1.334(6) .
N9 C13 1.346(6) .
C9 C10 1.375(8) .
N10 C17 1.354(6) .
N10 C20 1.323(6) .
C10 C11 1.375(9) .
C10 C21 1.518(8) .
C11 C12 1.407(9) .
C11 C22 1.547(9) .
N12 C33 1.366(7) .
N12 C36 1.319(7) .
C12 C13 1.423(7) .
C12 C14 1.446(9) .
N13 C41 1.323(7) .
N13 C45 1.353(7) .
C13 C17 1.426(7) .
N14 C52 1.376(9) .
N14 C49 1.359(9) .
C52 C51 1.401(10) .
C51 C50 1.379(12) .
C51 C56 1.521(11) .
C50 C48 1.436(11) .
C50 C55 1.513(11) .
C48 C49 1.419(9) .
C48 C47 1.430(11) .
C49 C45 1.405(9) .
C14 C15 1.327(9) .
C15 C16 1.426(8) .
N16 C65 1.397(9) .
N16 C68 1.335(7) .
C16 C17 1.411(7) .
C16 C18 1.419(8) .
C18 C19 1.380(8) .
C18 C23 1.501(7) .
C19 C20 1.393(7) .
C19 C24 1.510(7) .
C25 C26 1.433(9) .
C25 N11 1.341(8) .
C26 C27 1.337(11) .
C26 C37 1.512(11) .
C27 C28 1.417(11) .
C27 C38 1.503(11) .
C28 C29 1.432(9) .
C28 C30 1.417(11) .
C29 N11 1.347(7) .
C29 C33 1.388(9) .
C30 C31 1.363(12) .
C31 C32 1.412(10) .
C32 C33 1.448(8) .
C32 C34 1.399(10) .
C34 C35 1.399(10) .
C34 C39 1.519(9) .
C35 C36 1.406(8) .
C35 C40 1.533(10) .
C41 C42 1.368(8) .
C42 C43 1.396(8) .
C42 C53 1.501(9) .
C43 C44 1.396(9) .
C43 C54 1.494(8) .
C44 C45 1.385(9) .
C44 C46 1.455(9) .
C46 C47 1.349(11) .
C61 N15 1.379(8) .
C61 C60 1.425(11) .
C61 C65 1.377(10) .
N15 C57 1.341(8) .
C57 C58 1.390(10) .
C58 C59 1.350(11) .
C58 C69 1.538(11) .
C59 C60 1.427(12) .
C59 C70 1.493(12) .
C60 C62 1.419(10) .
C62 C63 1.300(12) .
C63 C64 1.417(12) .
C64 C65 1.391(9) .
C64 C66 1.456(11) .
C66 C67 1.360(11) .
C66 C71 1.503(10) .
C67 C68 1.394(8) .
C67 C72 1.542(10) .
